data_8106220
loop_
_publ_author_name
'Cisterna, Jonathan'
'C\'ardenas, Alejandro'
'Brito, Iv\'an'

_publ_section_title
;
 Crystal structure of 4-aminopyridinium
 4-acetyl-(pyridin-4-yl)-1H-1,2,3-triazol-5-olate monohydrate, C14H16N6O3
;
_journal_issue 4
_journal_name_full 'Zeitschrift f\"ur Kristallographie - New Crystal Structures'
_journal_page_first 571
_journal_page_last 573
_journal_paper_doi 10.1515/ncrs-2017-0326
_journal_volume 233
_journal_year 2018
_chemical_formula_moiety 'C9 H7 N4 O2, H2 O, C5 H7 N2'
_chemical_formula_sum 'C14 H16 N6 O3'
_chemical_formula_weight 316.33
_space_group_crystal_system triclinic
_space_group_IT_number 2
_space_group_name_Hall '-P 1'
_space_group_name_H-M_alt 'P -1'
_atom_sites_solution_hydrogens mixed
_atom_sites_solution_primary dual
_cell_angle_alpha 77.064(4)
_cell_angle_beta 72.754(3)
_cell_angle_gamma 67.148(3)
_cell_formula_units_Z 2
_cell_length_a 7.7890(5)
_cell_length_b 8.6069(6)
_cell_length_c 12.4753(8)
_cell_measurement_reflns_used 9399
_cell_measurement_temperature 297(2)
_cell_measurement_theta_max 59.023
_cell_measurement_theta_min 3.738
_cell_volume 730.40(9)
_computing_cell_refinement 'APEX3 (Bruker, 2007)'
_computing_data_collection 'APEX3 (Bruker, 2007)'
_computing_data_reduction 'APEX3 (Bruker, 2007)'
_computing_molecular_graphics 'Olex2 (Dolomanov et al., 2009)'
_computing_publication_material 'Olex2 (Dolomanov et al., 2009)'
_computing_structure_refinement 'ShelXL (Sheldrick, 2015)'
_computing_structure_solution 'ShelXT (Sheldrick, 2015)'
_diffrn_ambient_temperature 297.16
_diffrn_measured_fraction_theta_full 0.999
_diffrn_measured_fraction_theta_max 0.999
_diffrn_measurement_device_type 'Bruker AXS D8-Venture,Triumph-I\m-Cu'
_diffrn_measurement_method '\f and \w'
_diffrn_radiation_type CuK\a
_diffrn_radiation_wavelength 1.54178
_diffrn_reflns_av_R_equivalents 0.0591
_diffrn_reflns_av_unetI/netI 0.0421
_diffrn_reflns_Laue_measured_fraction_full 0.999
_diffrn_reflns_Laue_measured_fraction_max 0.999
_diffrn_reflns_limit_h_max 8
_diffrn_reflns_limit_h_min -8
_diffrn_reflns_limit_k_max 9
_diffrn_reflns_limit_k_min -9
_diffrn_reflns_limit_l_max 13
_diffrn_reflns_limit_l_min -13
_diffrn_reflns_number 10456
_diffrn_reflns_point_group_measured_fraction_full 0.999
_diffrn_reflns_point_group_measured_fraction_max 0.999
_diffrn_reflns_theta_full 59.023
_diffrn_reflns_theta_max 59.023
_diffrn_reflns_theta_min 3.738
_exptl_absorpt_coefficient_mu 0.881
_exptl_absorpt_correction_type none
_exptl_crystal_colour colourless
_exptl_crystal_density_diffrn 1.438
_exptl_crystal_description plate
_exptl_crystal_F_000 332
_exptl_crystal_size_max 0.30
_exptl_crystal_size_mid 0.23
_exptl_crystal_size_min 0.08
_refine_diff_density_max 0.632
_refine_diff_density_min -0.257
_refine_diff_density_rms 0.058
_refine_ls_extinction_coef 0.0045(10)
_refine_ls_extinction_expression Fc^*^=kFc[1+0.001xFc^2^\l^3^/sin(2\q)]^-1/4^
_refine_ls_extinction_method 'SHELXL-2017/1 (Sheldrick 2017)'
_refine_ls_goodness_of_fit_ref 1.108
_refine_ls_hydrogen_treatment mixed
_refine_ls_matrix_type full
_refine_ls_number_parameters 217
_refine_ls_number_reflns 2104
_refine_ls_number_restraints 0
_refine_ls_restrained_S_all 1.108
_refine_ls_R_factor_all 0.0707
_refine_ls_R_factor_gt 0.0594
_refine_ls_shift/su_max 0.000
_refine_ls_shift/su_mean 0.000
_refine_ls_structure_factor_coef Fsqd
_refine_ls_weighting_details 'w=1/[\s^2^(Fo^2^)+(0.0614P)^2^+0.7808P] where P=(Fo^2^+2Fc^2^)/3'
_refine_ls_weighting_scheme calc
_refine_ls_wR_factor_gt 0.1465
_refine_ls_wR_factor_ref 0.1542
_reflns_Friedel_coverage 0.000
_reflns_Friedel_fraction_full .
_reflns_Friedel_fraction_max .
_reflns_number_gt 1774
_reflns_number_total 2104
_reflns_threshold_expression 'I > 2\s(I)'
_cod_data_source_file suppl_ncrs-2017-0326_suppl.cif
_cod_data_source_block jc_4pta
_cod_database_code 8106220
_shelx_space_group_comment
;
The symmetry employed for this shelxl refinement is uniquely defined
by the following loop, which should always be used as a source of
symmetry information in preference to the above space-group names.
They are only intended as comments.
;
_olex2_refinement_description
;
1. Fixed Uiso
 At 1.2 times of:
  All C(H) groups, All N(H,H) groups
 At 1.5 times of:
  All C(H,H,H) groups, All O(H,H) groups
2.a Free rotating group:
 O3(H3A,H3B)
2.b Aromatic/amide H refined with riding coordinates:
 C2'(H2'), C2*(H2*), C3'(H3'), C3*(H3*), C5'(H5'), C5*(H5*), C6'(H6'), C6*(H6*)
2.c X=CH2 refined with riding coordinates:
 N1*(H1*A,H1*B)
2.d Idealised Me refined as rotating group:
 C7(H7A,H7B,H7C)
;
_shelx_shelxl_version_number 2017/1
_olex2_submission_special_instructions 'No special instructions were received'
_publcif_info_exptl_table_max_cols 4
_publcif_info_exptl_table_use_headnotes n
_publcif_funding_html
;
;

loop_
_space_group_symop_operation_xyz
'x, y, z'
'-x, -y, -z'

loop_
_atom_site_label
_atom_site_type_symbol
_atom_site_fract_x
_atom_site_fract_y
_atom_site_fract_z
_atom_site_U_iso_or_equiv
_atom_site_adp_type
_atom_site_occupancy
_atom_site_site_symmetry_order
_atom_site_calc_flag
_atom_site_refinement_flags_posn
_atom_site_refinement_flags_adp
_atom_site_refinement_flags_occupancy
_atom_site_disorder_assembly
_atom_site_disorder_group
O1 O 0.4414(3) 0.4239(3) 0.80310(19) 0.0521(7) Uani 1 1 d . . . . .
O2 O 0.6740(3) 0.0847(3) 0.92808(19) 0.0559(7) Uani 1 1 d . . . . .
O3 O 0.7607(3) -0.1905(3) 1.0977(2) 0.0522(7) Uani 1 1 d . . . . .
H3A H 0.724998 -0.109041 1.047075 0.078 Uiso 1 1 d G . . . .
H3B H 0.681670 -0.243470 1.119743 0.078 Uiso 1 1 d G . . . .
N1 N 0.6620(4) 0.4527(3) 0.6343(2) 0.0410(7) Uani 1 1 d . . . . .
N1* N 0.1549(4) 1.5748(4) 0.0301(2) 0.0526(8) Uani 1 1 d . . . . .
H1*A H 0.236364 1.570643 -0.034107 0.063 Uiso 1 1 calc R . . . .
H1*B H 0.047503 1.657889 0.039373 0.063 Uiso 1 1 calc R . . . .
N2 N 0.8567(3) 0.3579(3) 0.5855(2) 0.0378(7) Uani 1 1 d . . . . .
N3 N 0.9126(4) 0.2295(3) 0.6554(2) 0.0470(7) Uani 1 1 d . . . . .
N4' N 0.3959(4) 0.9059(3) 0.4421(2) 0.0465(7) Uani 1 1 d . . . . .
N4* N 0.2776(4) 1.1949(3) 0.2892(2) 0.0433(7) Uani 1 1 d . . . . .
C1' C 0.5677(4) 0.6072(4) 0.5727(2) 0.0329(7) Uani 1 1 d . . . . .
C1* C 0.1950(4) 1.4531(4) 0.1150(2) 0.0364(7) Uani 1 1 d . . . . .
C2' C 0.6718(4) 0.6656(4) 0.4725(2) 0.0370(8) Uani 1 1 d . . . . .
H2' H 0.801636 0.606302 0.447216 0.044 Uiso 1 1 calc R . . . .
C2* C 0.3687(5) 1.3161(4) 0.1027(3) 0.0473(9) Uani 1 1 d . . . . .
H2* H 0.460142 1.311345 0.034628 0.057 Uiso 1 1 calc R . . . .
C3' C 0.5814(5) 0.8118(4) 0.4111(3) 0.0441(8) Uani 1 1 d . . . . .
H3' H 0.653373 0.848381 0.343293 0.053 Uiso 1 1 calc R . . . .
C3* C 0.4041(5) 1.1913(4) 0.1887(3) 0.0501(9) Uani 1 1 d . . . . .
H3* H 0.519104 1.100169 0.178311 0.060 Uiso 1 1 calc R . . . .
C4 C 0.7655(5) 0.2294(4) 0.7526(3) 0.0402(8) Uani 1 1 d . . . . .
C5 C 0.6041(5) 0.3697(4) 0.7414(3) 0.0414(8) Uani 1 1 d . . . . .
C5' C 0.3007(5) 0.8453(5) 0.5420(3) 0.0511(9) Uani 1 1 d . . . . .
H5' H 0.171883 0.907698 0.567490 0.061 Uiso 1 1 calc R . . . .
C5* C 0.1118(5) 1.3264(4) 0.3049(3) 0.0424(8) Uani 1 1 d . . . . .
H5* H 0.025963 1.329908 0.375200 0.051 Uiso 1 1 calc R . . . .
C6 C 0.8000(4) 0.0985(4) 0.8425(3) 0.0388(8) Uani 1 1 d . . . . .
C6' C 0.3788(5) 0.7008(4) 0.6076(3) 0.0446(8) Uani 1 1 d . . . . .
H6' H 0.304791 0.666184 0.675187 0.054 Uiso 1 1 calc R . . . .
C6* C 0.0666(4) 1.4541(4) 0.2210(3) 0.0386(8) Uani 1 1 d . . . . .
H6* H -0.050204 1.542804 0.233765 0.046 Uiso 1 1 calc R . . . .
C7 C 0.9982(5) -0.0334(5) 0.8360(3) 0.0568(10) Uani 1 1 d . . . . .
H7A H 1.042271 -0.036593 0.900893 0.085 Uiso 1 1 calc GR . . . .
H7B H 1.084367 -0.004585 0.768474 0.085 Uiso 1 1 calc GR . . . .
H7C H 0.993941 -0.142827 0.834411 0.085 Uiso 1 1 calc GR . . . .
H4* H 0.295(6) 1.107(5) 0.346(4) 0.075(13) Uiso 1 1 d . . . . .

loop_
_atom_site_aniso_label
_atom_site_aniso_U_11
_atom_site_aniso_U_22
_atom_site_aniso_U_33
_atom_site_aniso_U_23
_atom_site_aniso_U_13
_atom_site_aniso_U_12
O1 0.0332(13) 0.0614(15) 0.0470(14) -0.0131(11) 0.0130(11) -0.0140(11)
O2 0.0491(14) 0.0437(13) 0.0446(14) 0.0103(11) 0.0051(12) -0.0043(11)
O3 0.0481(14) 0.0465(14) 0.0529(15) 0.0092(11) -0.0144(12) -0.0130(11)
N1 0.0468(16) 0.0458(16) 0.0309(14) -0.0006(12) -0.0048(12) -0.0220(13)
N1* 0.0526(18) 0.0505(17) 0.0416(16) 0.0040(14) -0.0065(14) -0.0125(14)
N2 0.0263(13) 0.0402(15) 0.0298(14) -0.0002(12) 0.0034(11) -0.0031(11)
N3 0.0375(15) 0.0476(17) 0.0417(16) -0.0048(13) 0.0004(13) -0.0073(13)
N4' 0.0498(17) 0.0330(14) 0.0527(18) -0.0044(13) -0.0234(14) -0.0022(13)
N4* 0.0470(17) 0.0357(15) 0.0422(17) -0.0010(13) -0.0178(14) -0.0057(13)
C1' 0.0372(17) 0.0351(16) 0.0277(16) -0.0018(13) -0.0080(13) -0.0146(14)
C1* 0.0389(18) 0.0359(17) 0.0346(18) -0.0050(14) -0.0093(14) -0.0121(14)
C2' 0.0310(16) 0.0355(17) 0.0320(17) 0.0001(13) -0.0026(13) -0.0041(13)
C2* 0.0408(19) 0.053(2) 0.0389(19) -0.0135(16) -0.0028(15) -0.0066(16)
C3' 0.051(2) 0.0404(18) 0.0336(18) 0.0035(14) -0.0058(15) -0.0160(16)
C3* 0.0393(19) 0.044(2) 0.055(2) -0.0161(17) -0.0148(17) 0.0068(15)
C4 0.0457(19) 0.0359(17) 0.0358(18) 0.0012(14) -0.0092(15) -0.0141(15)
C5 0.0398(19) 0.0472(19) 0.0366(18) -0.0077(15) 0.0002(15) -0.0197(16)
C5' 0.0311(18) 0.059(2) 0.053(2) -0.0179(19) 0.0002(16) -0.0068(16)
C5* 0.0399(18) 0.0437(19) 0.0372(18) -0.0065(15) -0.0057(14) -0.0094(15)
C6 0.0409(18) 0.0341(17) 0.0370(18) -0.0070(14) -0.0018(15) -0.0124(14)
C6' 0.0387(19) 0.049(2) 0.0365(18) -0.0008(15) -0.0015(14) -0.0127(16)
C6* 0.0338(17) 0.0329(16) 0.0383(18) -0.0040(14) -0.0062(14) -0.0018(13)
C7 0.045(2) 0.055(2) 0.058(2) -0.0065(18) -0.0092(18) -0.0061(17)

loop_
_atom_type_symbol
_atom_type_description
_atom_type_scat_dispersion_real
_atom_type_scat_dispersion_imag
_atom_type_scat_source
C C 0.0181 0.0091 'International Tables Vol C Tables 4.2.6.8 and 6.1.1.4'
H H 0.0000 0.0000 'International Tables Vol C Tables 4.2.6.8 and 6.1.1.4'
N N 0.0311 0.0180 'International Tables Vol C Tables 4.2.6.8 and 6.1.1.4'
O O 0.0492 0.0322 'International Tables Vol C Tables 4.2.6.8 and 6.1.1.4'

loop_
_geom_angle_atom_site_label_1
_geom_angle_atom_site_label_2
_geom_angle_atom_site_label_3
_geom_angle
_geom_angle_site_symmetry_1
_geom_angle_site_symmetry_3
H3A O3 H3B 109.5 . .
C1' N1 N2 118.5(2) . .
C5 N1 N2 109.1(2) . .
C5 N1 C1' 132.4(3) . .
H1*A N1* H1*B 120.0 . .
C1* N1* H1*A 120.0 . .
C1* N1* H1*B 120.0 . .
N3 N2 N1 107.7(2) . .
N2 N3 C4 110.2(2) . .
C3' N4' C5' 114.5(3) . .
C3* N4* H4* 122(3) . .
C5* N4* C3* 119.5(3) . .
C5* N4* H4* 118(3) . .
C2' C1' N1 118.6(3) . .
C6' C1' N1 123.2(3) . .
C6' C1' C2' 118.3(3) . .
N1* C1* C2* 121.4(3) . .
N1* C1* C6* 122.1(3) . .
C2* C1* C6* 116.5(3) . .
C1' C2' H2' 120.5 . .
C3' C2' C1' 119.1(3) . .
C3' C2' H2' 120.5 . .
C1* C2* H2* 119.8 . .
C3* C2* C1* 120.5(3) . .
C3* C2* H2* 119.8 . .
N4' C3' C2' 124.2(3) . .
N4' C3' H3' 117.9 . .
C2' C3' H3' 117.9 . .
N4* C3* C2* 121.7(3) . .
N4* C3* H3* 119.2 . .
C2* C3* H3* 119.2 . .
N3 C4 C6 119.4(3) . .
C5 C4 N3 109.8(3) . .
C5 C4 C6 130.8(3) . .
O1 C5 N1 123.0(3) . .
O1 C5 C4 133.8(3) . .
C4 C5 N1 103.2(3) . .
N4' C5' H5' 117.5 . .
N4' C5' C6' 125.0(3) . .
C6' C5' H5' 117.5 . .
N4* C5* H5* 119.2 . .
N4* C5* C6* 121.6(3) . .
C6* C5* H5* 119.2 . .
O2 C6 C4 122.9(3) . .
O2 C6 C7 117.5(3) . .
C4 C6 C7 119.6(3) . .
C1' C6' H6' 120.6 . .
C5' C6' C1' 118.8(3) . .
C5' C6' H6' 120.6 . .
C1* C6* H6* 119.9 . .
C5* C6* C1* 120.2(3) . .
C5* C6* H6* 119.9 . .
C6 C7 H7A 109.5 . .
C6 C7 H7B 109.5 . .
C6 C7 H7C 109.5 . .
H7A C7 H7B 109.5 . .
H7A C7 H7C 109.5 . .
H7B C7 H7C 109.5 . .

loop_
_geom_bond_atom_site_label_1
_geom_bond_atom_site_label_2
_geom_bond_distance
_geom_bond_site_symmetry_2
O1 C5 1.241(4) .
O2 C6 1.236(4) .
O3 H3A 0.8498 .
O3 H3B 0.8504 .
N1 N2 1.431(4) .
N1 C1' 1.420(4) .
N1 C5 1.402(4) .
N1* H1*A 0.8600 .
N1* H1*B 0.8600 .
N1* C1* 1.327(4) .
N2 N3 1.261(4) .
N3 C4 1.400(4) .
N4' C3' 1.339(4) .
N4' C5' 1.354(4) .
N4* C3* 1.344(4) .
N4* C5* 1.342(4) .
N4* H4* 0.91(4) .
C1' C2' 1.381(4) .
C1' C6' 1.364(4) .
C1* C2* 1.401(5) .
C1* C6* 1.402(4) .
C2' H2' 0.9300 .
C2' C3' 1.366(4) .
C2* H2* 0.9300 .
C2* C3* 1.345(5) .
C3' H3' 0.9300 .
C3* H3* 0.9300 .
C4 C5 1.381(5) .
C4 C6 1.406(4) .
C5' H5' 0.9300 .
C5' C6' 1.356(5) .
C5* H5* 0.9300 .
C5* C6* 1.353(4) .
C6 C7 1.512(5) .
C6' H6' 0.9300 .
C6* H6* 0.9300 .
C7 H7A 0.9600 .
C7 H7B 0.9600 .
C7 H7C 0.9600 .

loop_
_geom_hbond_atom_site_label_D
_geom_hbond_atom_site_label_H
_geom_hbond_atom_site_label_A
_geom_hbond_distance_DH
_geom_hbond_distance_HA
_geom_hbond_distance_DA
_geom_hbond_angle_DHA
_geom_hbond_site_symmetry_A
_geom_hbond_publ_flag
O3 H3A O2 0.85 1.97 2.812(3) 172.4 . yes
O3 H3B O1 0.85 2.05 2.869(3) 161.8 2_657 yes
N4* H4* N4' 0.91(4) 1.90(4) 2.796(4) 166(4) . yes

loop_
_publcif_info_datablock.id
_publcif_info_datablock.publ_exptl
_publcif_info_datablock.publ_geom
_publcif_info_datablock.structure
{6fc875bb-6cd6-4593-85fb-cdd98123f606} y y y

loop_
_publcif_info_exptl_table_extra_item
sin_theta_over_lambda_max

loop_
_publcif_info_tables.block_id
_publcif_info_tables.reference_item
{6fc875bb-6cd6-4593-85fb-cdd98123f606} '_publcif_info_datablock.publ_exptl'

loop_
_publcif_info_cif.paper_type
EE
